data_7249069
loop_
_publ_author_name
'Stati, Dumitru'
'van Leusen, Jan'
'Kravtsov, Victor Ch.'
'Kr\"amer, Karl'
'Liu, Shi-Xia'
'Decurtins, Silvio'
'K\"ogerler, Paul'
'Baca, Svetlana G.'

_publ_section_title
;
 Hexadecanuclear isobutyrate nanoclusters with a {CoII14CoIII2} core
;
_journal_issue 32
_journal_name_full CrystEngComm
_journal_page_first 4264
_journal_page_last 4271
_journal_paper_doi 10.1039/D4CE00637B
_journal_volume 26
_journal_year 2024
_chemical_formula_sum 'C106 H213 Co16 N O66'
_chemical_formula_weight 3500.64
_space_group_crystal_system monoclinic
_space_group_IT_number 14
_space_group_name_Hall '-P 2ybc'
_space_group_name_H-M_alt 'P 1 21/c 1'
_atom_sites_solution_hydrogens mixed
_audit_creation_method SHELXL-2014/7
_audit_update_record
;
2024-06-18 deposited with the CCDC.	2024-07-17 downloaded from the CCDC.
;
_cell_angle_alpha 90
_cell_angle_beta 94.644(3)
_cell_angle_gamma 90
_cell_formula_units_Z 2
_cell_length_a 19.5755(6)
_cell_length_b 19.8822(9)
_cell_length_c 20.6464(11)
_cell_measurement_reflns_used 5342
_cell_measurement_temperature 293(2)
_cell_measurement_theta_max 27.4290
_cell_measurement_theta_min 3.1420
_cell_volume 8009.3(6)
_computing_cell_refinement
;
CrysAlisPro, Agilent Technologies,
Version 1.171.37.35 (release 13-08-2014 CrysAlis171 .NET)
(compiled Aug 13 2014,18:06:01)
;
_computing_data_collection
;
CrysAlisPro, Agilent Technologies,
Version 1.171.37.35 (release 13-08-2014 CrysAlis171 .NET)
(compiled Aug 13 2014,18:06:01)
;
_computing_data_reduction
;
CrysAlisPro, Agilent Technologies,
Version 1.171.37.35 (release 13-08-2014 CrysAlis171 .NET)
(compiled Aug 13 2014,18:06:01)
;
_computing_structure_refinement 'SHELXL-2014/7 (Sheldrick, 2014)'
_computing_structure_solution 'SHELXS-97 (Sheldrick, 2008)'
_diffrn_ambient_temperature 293(2)
_diffrn_detector_area_resol_mean 15.9914
_diffrn_measured_fraction_theta_full 0.997
_diffrn_measured_fraction_theta_max 0.997
_diffrn_measurement_device_type 'Xcalibur, Eos'
_diffrn_measurement_method '\w scans'
_diffrn_radiation_type MoK\a
_diffrn_radiation_wavelength 0.71073
_diffrn_reflns_av_R_equivalents 0.0464
_diffrn_reflns_av_unetI/netI 0.1035
_diffrn_reflns_Laue_measured_fraction_full 0.997
_diffrn_reflns_Laue_measured_fraction_max 0.997
_diffrn_reflns_limit_h_max 23
_diffrn_reflns_limit_h_min -22
_diffrn_reflns_limit_k_max 14
_diffrn_reflns_limit_k_min -23
_diffrn_reflns_limit_l_max 24
_diffrn_reflns_limit_l_min -16
_diffrn_reflns_number 26859
_diffrn_reflns_point_group_measured_fraction_full 0.997
_diffrn_reflns_point_group_measured_fraction_max 0.997
_diffrn_reflns_theta_full 25.242
_diffrn_reflns_theta_max 25.249
_diffrn_reflns_theta_min 2.943
_diffrn_source 'Enhance (Mo) X-ray Source'
_exptl_absorpt_coefficient_mu 1.690
_exptl_absorpt_correction_T_max 1.00000
_exptl_absorpt_correction_T_min 0.64603
_exptl_absorpt_correction_type multi-scan
_exptl_absorpt_process_details
;
CrysAlisPro, Agilent Technologies,
Version 1.171.37.35 (release 13-08-2014 CrysAlis171 .NET)
(compiled Aug 13 2014,18:06:01)
Empirical absorption correction using spherical harmonics,
 implemented in SCALE3 ABSPACK scaling algorithm.
;
_exptl_crystal_colour light-brown
_exptl_crystal_density_diffrn 1.452
_exptl_crystal_description prizm
_exptl_crystal_F_000 3632
_exptl_crystal_size_max 0.350
_exptl_crystal_size_mid 0.350
_exptl_crystal_size_min 0.200
_refine_diff_density_max 1.013
_refine_diff_density_min -0.810
_refine_diff_density_rms 0.102
_refine_ls_extinction_method none
_refine_ls_goodness_of_fit_ref 1.003
_refine_ls_hydrogen_treatment mixed
_refine_ls_matrix_type full
_refine_ls_number_parameters 974
_refine_ls_number_reflns 14469
_refine_ls_number_restraints 212
_refine_ls_restrained_S_all 1.002
_refine_ls_R_factor_all 0.1414
_refine_ls_R_factor_gt 0.0733
_refine_ls_shift/su_max 0.001
_refine_ls_shift/su_mean 0.000
_refine_ls_structure_factor_coef Fsqd
_refine_ls_weighting_details 'w=1/[\s^2^(Fo^2^)+(0.0954P)^2^] where P=(Fo^2^+2Fc^2^)/3'
_refine_ls_weighting_scheme calc
_refine_ls_wR_factor_gt 0.1782
_refine_ls_wR_factor_ref 0.2143
_reflns_Friedel_coverage 0.000
_reflns_number_gt 7734
_reflns_number_total 14469
_reflns_threshold_expression 'I > 2\s(I)'
_cod_data_source_file d4ce00637b2.cif
_cod_data_source_block v_6016_sq
_cod_depositor_comments 'Adding full bibliography for 7249068--7249069.cif.'
_cod_original_sg_symbol_H-M 'P 21/c'
_cod_database_code 7249069
_shelx_shelxl_version_number 2014/7
_shelx_space_group_comment
;
The symmetry employed for this shelxl refinement is uniquely defined
by the following loop, which should always be used as a source of
symmetry information in preference to the above space-group names.
They are only intended as comments.
;
_shelx_estimated_absorpt_t_min 0.589
_shelx_estimated_absorpt_t_max 0.729

loop_
_space_group_symop_operation_xyz
'x, y, z'
'-x, y+1/2, -z+1/2'
'-x, -y, -z'
'x, -y-1/2, z-1/2'

loop_
_atom_site_label
_atom_site_type_symbol
_atom_site_fract_x
_atom_site_fract_y
_atom_site_fract_z
_atom_site_U_iso_or_equiv
_atom_site_adp_type
_atom_site_occupancy
_atom_site_site_symmetry_order
_atom_site_calc_flag
_atom_site_refinement_flags_posn
_atom_site_refinement_flags_adp
_atom_site_refinement_flags_occupancy
_atom_site_disorder_assembly
_atom_site_disorder_group
Co1 Co 0.77226(4) 0.56095(4) 0.62282(4) 0.0365(2) Uani 1 1 d . . . . .
Co2 Co 0.81371(5) 0.44429(5) 0.71653(5) 0.0501(3) Uani 1 1 d D . . . .
Co3 Co 0.89625(5) 0.57309(5) 0.72702(5) 0.0508(3) Uani 1 1 d . . . . .
Co4 Co 0.85713(5) 0.69335(5) 0.63486(5) 0.0505(3) Uani 1 1 d . . . . .
Co5 Co 0.73832(4) 0.68326(5) 0.53358(5) 0.0474(3) Uani 1 1 d D . . . .
Co6 Co 0.64881(4) 0.55197(4) 0.51841(4) 0.0400(2) Uani 1 1 d . . . . .
Co7 Co 0.69218(4) 0.42755(4) 0.60637(4) 0.0431(3) Uani 1 1 d . . . . .
Co8 Co 0.51479(4) 0.43134(4) 0.53388(5) 0.0483(3) Uani 1 1 d . . . . .
C1 C 0.8732(4) 0.4972(5) 0.8450(4) 0.072(2) Uani 1 1 d D . . . .
C2 C 0.8824(10) 0.4858(13) 0.9186(7) 0.129(4) Uani 0.500(10) 1 d D U P A 1
H2 H 0.9240 0.5106 0.9336 0.155 Uiso 0.500(10) 1 calc R U P A 1
C3 C 0.8275(13) 0.5167(14) 0.9514(11) 0.143(5) Uani 0.500(10) 1 d D U P A 1
H3A H 0.8211 0.5622 0.9367 0.215 Uiso 0.500(10) 1 calc R U P A 1
H3B H 0.7859 0.4917 0.9418 0.215 Uiso 0.500(10) 1 calc R U P A 1
H3C H 0.8393 0.5164 0.9975 0.215 Uiso 0.500(10) 1 calc R U P A 1
C4 C 0.8952(13) 0.4165(10) 0.9386(10) 0.132(4) Uani 0.500(10) 1 d D U P A 1
H4A H 0.9317 0.3983 0.9157 0.198 Uiso 0.500(10) 1 calc R U P A 1
H4B H 0.9077 0.4150 0.9845 0.198 Uiso 0.500(10) 1 calc R U P A 1
H4C H 0.8544 0.3903 0.9288 0.198 Uiso 0.500(10) 1 calc R U P A 1
C2' C 0.8870(14) 0.4879(17) 0.9184(8) 0.129(4) Uani 0.500(10) 1 d D U P A 2
H2' H 0.8728 0.5310 0.9359 0.155 Uiso 0.500(10) 1 calc R U P A 2
C3' C 0.8360(13) 0.4373(13) 0.9455(11) 0.135(5) Uani 0.500(10) 1 d D U P A 2
H3'1 H 0.7906 0.4461 0.9262 0.202 Uiso 0.500(10) 1 calc R U P A 2
H3'2 H 0.8491 0.3922 0.9352 0.202 Uiso 0.500(10) 1 calc R U P A 2
H3'3 H 0.8368 0.4422 0.9918 0.202 Uiso 0.500(10) 1 calc R U P A 2
C4' C 0.9553(11) 0.4844(12) 0.9395(10) 0.136(5) Uani 0.500(10) 1 d D U P A 2
H4'1 H 0.9600 0.4785 0.9858 0.204 Uiso 0.500(10) 1 calc R U P A 2
H4'2 H 0.9760 0.4470 0.9190 0.204 Uiso 0.500(10) 1 calc R U P A 2
H4'3 H 0.9777 0.5252 0.9283 0.204 Uiso 0.500(10) 1 calc R U P A 2
C5 C 0.9718(4) 0.4322(4) 0.7090(4) 0.065(2) Uani 1 1 d . . . . .
C6 C 1.0403(5) 0.4631(5) 0.7260(6) 0.109(4) Uani 1 1 d . . . . .
H6 H 1.0376 0.5099 0.7110 0.131 Uiso 1 1 calc R U . . .
C7 C 1.0983(5) 0.4313(6) 0.6950(6) 0.142(5) Uani 1 1 d . . . . .
H7A H 1.1031 0.3854 0.7091 0.214 Uiso 1 1 calc R U . . .
H7B H 1.1399 0.4553 0.7072 0.214 Uiso 1 1 calc R U . . .
H7C H 1.0893 0.4325 0.6486 0.214 Uiso 1 1 calc R U . . .
C8 C 1.0526(6) 0.4650(9) 0.7983(7) 0.221(9) Uani 1 1 d . U . . .
H8A H 1.0239 0.4987 0.8154 0.331 Uiso 1 1 calc R U . . .
H8B H 1.0998 0.4757 0.8101 0.331 Uiso 1 1 calc R U . . .
H8C H 1.0421 0.4219 0.8158 0.331 Uiso 1 1 calc R U . . .
C9 C 0.9998(4) 0.6730(4) 0.6928(4) 0.061(2) Uani 1 1 d . . . . .
C10 C 1.0693(4) 0.7045(5) 0.7095(5) 0.089(3) Uani 1 1 d . . . . .
H10 H 1.0585 0.7354 0.7442 0.107 Uiso 1 1 calc R U . . .
C11 C 1.1166(6) 0.6636(7) 0.7428(8) 0.198(8) Uani 1 1 d . . . . .
H11A H 1.1062 0.6604 0.7874 0.297 Uiso 1 1 calc R U . . .
H11B H 1.1616 0.6823 0.7409 0.297 Uiso 1 1 calc R U . . .
H11C H 1.1150 0.6197 0.7236 0.297 Uiso 1 1 calc R U . . .
C12 C 1.0912(5) 0.7513(6) 0.6623(6) 0.136(5) Uani 1 1 d . . . . .
H12A H 1.0958 0.7283 0.6220 0.204 Uiso 1 1 calc R U . . .
H12B H 1.1345 0.7704 0.6778 0.204 Uiso 1 1 calc R U . . .
H12C H 1.0578 0.7865 0.6556 0.204 Uiso 1 1 calc R U . . .
C13 C 0.7733(5) 0.8127(4) 0.6015(5) 0.072(2) Uani 1 1 d . . . . .
C14 C 0.7619(6) 0.8870(5) 0.6061(7) 0.103(3) Uani 1 1 d D . . . .
H14 H 0.7762 0.8977 0.6516 0.124 Uiso 0.440(14) 1 calc R U P B 1
H14' H 0.8062 0.9090 0.6025 0.124 Uiso 0.560(14) 1 calc R U P B 2
C15 C 0.6903(11) 0.9130(15) 0.5966(18) 0.155(8) Uani 0.440(14) 1 d D U P B 1
H15A H 0.6903 0.9559 0.5754 0.232 Uiso 0.440(14) 1 calc R U P B 1
H15B H 0.6718 0.9177 0.6380 0.232 Uiso 0.440(14) 1 calc R U P B 1
H15C H 0.6627 0.8820 0.5701 0.232 Uiso 0.440(14) 1 calc R U P B 1
C16 C 0.8135(13) 0.9202(12) 0.5692(14) 0.166(9) Uani 0.440(14) 1 d D U P B 1
H16A H 0.8254 0.9628 0.5886 0.249 Uiso 0.440(14) 1 calc R U P B 1
H16B H 0.7951 0.9269 0.5251 0.249 Uiso 0.440(14) 1 calc R U P B 1
H16C H 0.8536 0.8924 0.5696 0.249 Uiso 0.440(14) 1 calc R U P B 1
C15' C 0.7137(15) 0.9134(11) 0.5527(12) 0.155(8) Uani 0.560(14) 1 d D U P B 2
H15D H 0.7098 0.9613 0.5569 0.233 Uiso 0.560(14) 1 calc R U P B 2
H15E H 0.6695 0.8931 0.5550 0.233 Uiso 0.560(14) 1 calc R U P B 2
H15F H 0.7308 0.9029 0.5116 0.233 Uiso 0.560(14) 1 calc R U P B 2
C16' C 0.7417(13) 0.9005(9) 0.6715(10) 0.158(8) Uani 0.560(14) 1 d D U P B 2
H16D H 0.7693 0.9363 0.6907 0.237 Uiso 0.560(14) 1 calc R U P B 2
H16E H 0.7483 0.8608 0.6976 0.237 Uiso 0.560(14) 1 calc R U P B 2
H16F H 0.6943 0.9134 0.6691 0.237 Uiso 0.560(14) 1 calc R U P B 2
C17 C 0.8793(4) 0.7179(4) 0.4856(4) 0.058(2) Uani 1 1 d . . . . .
C18 C 0.9504(5) 0.7501(6) 0.5007(4) 0.099(3) Uani 1 1 d . . . . .
H18 H 0.9600 0.7512 0.5480 0.119 Uiso 1 1 calc R U . . .
C19 C 1.0059(5) 0.7100(6) 0.4727(6) 0.129(4) Uani 1 1 d . . . . .
H19A H 1.0018 0.6636 0.4846 0.194 Uiso 1 1 calc R U . . .
H19B H 1.0499 0.7267 0.4894 0.194 Uiso 1 1 calc R U . . .
H19C H 1.0017 0.7140 0.4263 0.194 Uiso 1 1 calc R U . . .
C20 C 0.9503(7) 0.8217(7) 0.4761(9) 0.234(9) Uani 1 1 d . . . . .
H20A H 0.9380 0.8221 0.4302 0.351 Uiso 1 1 calc R U . . .
H20B H 0.9952 0.8408 0.4848 0.351 Uiso 1 1 calc R U . . .
H20C H 0.9177 0.8477 0.4978 0.351 Uiso 1 1 calc R U . . .
C21 C 0.5795(3) 0.6874(3) 0.5123(4) 0.058(2) Uani 1 1 d . . . . .
C22 C 0.5713(4) 0.7591(4) 0.5337(6) 0.097(4) Uani 1 1 d . . . . .
H22 H 0.6171 0.7790 0.5406 0.116 Uiso 1 1 calc R U . . .
C23 C 0.5395(8) 0.7600(7) 0.5979(8) 0.199(8) Uani 1 1 d . . . . .
H23A H 0.4925 0.7460 0.5915 0.298 Uiso 1 1 calc R U . . .
H23B H 0.5417 0.8047 0.6155 0.298 Uiso 1 1 calc R U . . .
H23C H 0.5642 0.7298 0.6276 0.298 Uiso 1 1 calc R U . . .
C24 C 0.5309(6) 0.8006(5) 0.4847(7) 0.177(7) Uani 1 1 d . . . . .
H24A H 0.5512 0.7980 0.4440 0.266 Uiso 1 1 calc R U . . .
H24B H 0.5308 0.8465 0.4991 0.266 Uiso 1 1 calc R U . . .
H24C H 0.4847 0.7842 0.4794 0.266 Uiso 1 1 calc R U . . .
C25 C 0.5993(4) 0.5638(4) 0.3761(4) 0.062(2) Uani 1 1 d D . . . .
C26 C 0.6177(4) 0.5837(6) 0.3076(4) 0.121(4) Uani 1 1 d D . . . .
H26 H 0.6676 0.5854 0.3067 0.145 Uiso 0.450(13) 1 calc R U P C 1
H26' H 0.6176 0.6330 0.3089 0.145 Uiso 0.550(13) 1 calc R U P C 2
C27 C 0.5869(12) 0.6556(9) 0.2924(10) 0.132(8) Uani 0.450(13) 1 d D U P C 1
H27A H 0.6057 0.6870 0.3243 0.198 Uiso 0.450(13) 1 calc R U P C 1
H27B H 0.5982 0.6696 0.2500 0.198 Uiso 0.450(13) 1 calc R U P C 1
H27C H 0.5380 0.6540 0.2934 0.198 Uiso 0.450(13) 1 calc R U P C 1
C28 C 0.5876(17) 0.5327(12) 0.2562(8) 0.154(9) Uani 0.450(13) 1 d D U P C 1
H28A H 0.5996 0.5461 0.2139 0.232 Uiso 0.450(13) 1 calc R U P C 1
H28B H 0.6058 0.4888 0.2662 0.232 Uiso 0.450(13) 1 calc R U P C 1
H28C H 0.5386 0.5316 0.2566 0.232 Uiso 0.450(13) 1 calc R U P C 1
C27' C 0.5675(10) 0.5680(13) 0.2518(7) 0.141(7) Uani 0.550(13) 1 d D U P C 2
H27D H 0.5852 0.5830 0.2122 0.211 Uiso 0.550(13) 1 calc R U P C 2
H27E H 0.5599 0.5203 0.2497 0.211 Uiso 0.550(13) 1 calc R U P C 2
H27F H 0.5250 0.5905 0.2574 0.211 Uiso 0.550(13) 1 calc R U P C 2
C28' C 0.6940(7) 0.5663(13) 0.2984(8) 0.173(12) Uani 0.550(13) 1 d D U P C 2
H28D H 0.7221 0.5783 0.3370 0.260 Uiso 0.550(13) 1 calc R U P C 2
H28E H 0.6982 0.5189 0.2906 0.260 Uiso 0.550(13) 1 calc R U P C 2
H28F H 0.7088 0.5909 0.2620 0.260 Uiso 0.550(13) 1 calc R U P C 2
C29 C 0.6423(4) 0.4136(3) 0.4630(4) 0.0526(18) Uani 1 1 d . . . . .
C30 C 0.6809(4) 0.3889(5) 0.4057(5) 0.090(3) Uani 1 1 d . . . . .
H30 H 0.7131 0.4244 0.3953 0.108 Uiso 1 1 calc R U . . .
C31 C 0.7215(6) 0.3299(6) 0.4286(6) 0.151(5) Uani 1 1 d . . . . .
H31A H 0.7468 0.3404 0.4691 0.227 Uiso 1 1 calc R U . . .
H31B H 0.7528 0.3182 0.3969 0.227 Uiso 1 1 calc R U . . .
H31C H 0.6913 0.2928 0.4346 0.227 Uiso 1 1 calc R U . . .
C32 C 0.6370(7) 0.3753(8) 0.3477(6) 0.202(8) Uani 1 1 d . . . . .
H32A H 0.6167 0.3316 0.3509 0.303 Uiso 1 1 calc R U . . .
H32B H 0.6635 0.3766 0.3106 0.303 Uiso 1 1 calc R U . . .
H32C H 0.6015 0.4087 0.3429 0.303 Uiso 1 1 calc R U . . .
C33 C 0.7023(5) 0.2779(4) 0.5852(4) 0.075(3) Uani 1 1 d . . . . .
C34 C 0.7441(6) 0.2120(6) 0.5904(8) 0.155(6) Uani 1 1 d . . . . .
H34 H 0.7597 0.2067 0.6364 0.185 Uiso 1 1 calc R U . . .
C35 C 0.8072(8) 0.2212(7) 0.5551(9) 0.229(9) Uani 1 1 d . . . . .
H35A H 0.7948 0.2230 0.5092 0.344 Uiso 1 1 calc R U . . .
H35B H 0.8378 0.1842 0.5646 0.344 Uiso 1 1 calc R U . . .
H35C H 0.8294 0.2624 0.5689 0.344 Uiso 1 1 calc R U . . .
C36 C 0.7096(9) 0.1556(7) 0.5730(13) 0.354(17) Uani 1 1 d . . . . .
H36A H 0.6785 0.1641 0.5360 0.531 Uiso 1 1 d R U . . .
H36B H 0.6848 0.1385 0.6081 0.531 Uiso 1 1 d R U . . .
H36C H 0.7425 0.1218 0.5622 0.531 Uiso 1 1 d R U . . .
C37 C 0.6608(4) 0.4061(4) 0.7462(4) 0.066(2) Uani 1 1 d . . . . .
C38 C 0.6793(5) 0.4043(6) 0.8194(5) 0.102(3) Uani 1 1 d . . . . .
H38 H 0.7173 0.4354 0.8303 0.122 Uiso 1 1 calc R U . . .
C39 C 0.7013(8) 0.3363(7) 0.8367(7) 0.205(8) Uani 1 1 d . . . . .
H39A H 0.7154 0.3137 0.7989 0.308 Uiso 1 1 calc R U . . .
H39B H 0.6640 0.3121 0.8533 0.308 Uiso 1 1 calc R U . . .
H39C H 0.7390 0.3381 0.8694 0.308 Uiso 1 1 calc R U . . .
C40 C 0.6185(7) 0.4244(8) 0.8575(5) 0.195(7) Uani 1 1 d . . . . .
H40A H 0.6175 0.4715 0.8616 0.292 Uiso 1 1 d R U . . .
H40B H 0.6225 0.4029 0.8992 0.292 Uiso 1 1 d R U . . .
H40C H 0.5761 0.4088 0.8340 0.292 Uiso 1 1 d R U . . .
C41 C 0.7346(4) 0.6525(4) 0.7493(4) 0.066(2) Uani 1 1 d . . . . .
C42 C 0.7431(4) 0.5745(4) 0.7544(4) 0.061(2) Uani 1 1 d . . . . .
H42A H 0.7574 0.5628 0.7991 0.073 Uiso 1 1 calc R U . . .
H42B H 0.6989 0.5535 0.7434 0.073 Uiso 1 1 calc R U . . .
C43 C 0.8007(4) 0.6908(4) 0.7776(4) 0.078(2) Uani 1 1 d . . . . .
H43A H 0.7917 0.7388 0.7774 0.094 Uiso 1 1 calc R U . . .
H43B H 0.8118 0.6770 0.8223 0.094 Uiso 1 1 calc R U . . .
C44 C 0.7102(3) 0.6732(3) 0.6801(3) 0.0502(17) Uani 1 1 d . . . . .
H44A H 0.6661 0.6523 0.6684 0.060 Uiso 1 1 calc R U . . .
H44B H 0.7037 0.7215 0.6788 0.060 Uiso 1 1 calc R U . . .
C45 C 0.6759(5) 0.6735(5) 0.7924(5) 0.089(3) Uani 1 1 d . . . . .
H45A H 0.6714 0.7220 0.7907 0.107 Uiso 1 1 calc R U . . .
H45B H 0.6332 0.6546 0.7732 0.107 Uiso 1 1 calc R U . . .
C46 C 0.6847(6) 0.6520(5) 0.8647(6) 0.129(4) Uani 1 1 d . . . . .
H46A H 0.6831 0.6038 0.8675 0.193 Uiso 1 1 calc R U . . .
H46B H 0.6485 0.6710 0.8874 0.193 Uiso 1 1 calc R U . . .
H46C H 0.7281 0.6677 0.8838 0.193 Uiso 1 1 calc R U . . .
C47 C 0.8624(3) 0.5099(3) 0.5311(3) 0.0462(17) Uani 1 1 d . . . . .
C48 C 0.8042(3) 0.5469(3) 0.4920(3) 0.0444(16) Uani 1 1 d . . . . .
H48A H 0.8237 0.5818 0.4662 0.053 Uiso 1 1 calc R U . . .
H48B H 0.7804 0.5154 0.4622 0.053 Uiso 1 1 calc R U . . .
C49 C 0.9034(3) 0.5572(3) 0.5769(3) 0.0472(17) Uani 1 1 d . . . . .
H49A H 0.9420 0.5326 0.5977 0.057 Uiso 1 1 calc R U . . .
H49B H 0.9217 0.5930 0.5515 0.057 Uiso 1 1 calc R U . . .
C50 C 0.8371(3) 0.4499(3) 0.5672(3) 0.0459(17) Uani 1 1 d . . . . .
H50A H 0.8133 0.4196 0.5362 0.055 Uiso 1 1 calc R U . . .
H50B H 0.8762 0.4259 0.5878 0.055 Uiso 1 1 calc R U . . .
C51 C 0.9123(3) 0.4835(4) 0.4817(3) 0.0584(19) Uani 1 1 d . . . . .
H51A H 0.9300 0.5221 0.4598 0.070 Uiso 1 1 calc R U . . .
H51B H 0.9508 0.4623 0.5063 0.070 Uiso 1 1 calc R U . . .
C52 C 0.8849(4) 0.4341(4) 0.4299(4) 0.088(3) Uani 1 1 d . . . . .
H52A H 0.9206 0.4229 0.4026 0.131 Uiso 1 1 calc R U . . .
H52B H 0.8473 0.4541 0.4042 0.131 Uiso 1 1 calc R U . . .
H52C H 0.8696 0.3940 0.4503 0.131 Uiso 1 1 calc R U . . .
C53 C 0.4497(15) 0.7334(11) 0.8091(12) 0.170(12) Uani 0.5 1 d . . P . .
H53A H 0.4577 0.7688 0.7789 0.254 Uiso 0.5 1 calc R U P . .
H53B H 0.4709 0.7448 0.8512 0.254 Uiso 0.5 1 calc R U P . .
H53C H 0.4013 0.7278 0.8117 0.254 Uiso 0.5 1 calc R U P . .
C54 C 0.4756(8) 0.6778(11) 0.7894(9) 0.088(6) Uani 0.5 1 d . . P . .
N1 N 0.4979(7) 0.6321(9) 0.7786(9) 0.136(9) Uani 0.5 1 d D . P . .
O1 O 0.67858(18) 0.53145(19) 0.61638(18) 0.0358(10) Uani 1 1 d . . . . .
H1 H 0.6534 0.5448 0.6442 0.043 Uiso 1 1 calc R U . . .
O2 O 0.55250(19) 0.52787(19) 0.5362(2) 0.0452(11) Uani 1 1 d . . . . .
H2A H 0.5447 0.5448 0.5716 0.054 Uiso 1 1 calc DR U . . .
O3 O 0.59075(19) 0.3901(2) 0.6013(2) 0.0500(12) Uani 1 1 d . . . . .
H3D H 0.5927 0.3482 0.5937 0.060 Uiso 1 1 calc R U . . .
H3E H 0.5765 0.3943 0.6389 0.060 Uiso 1 1 calc R U . . .
O4 O 0.8385(3) 0.4518(3) 0.8140(2) 0.0644(14) Uani 1 1 d . . . . .
O5 O 0.8958(3) 0.5506(3) 0.8212(3) 0.0721(16) Uani 1 1 d . . . . .
O6 O 0.9190(2) 0.4715(2) 0.7076(2) 0.0546(12) Uani 1 1 d . . . . .
O7 O 0.9672(3) 0.3714(3) 0.6965(3) 0.0787(17) Uani 1 1 d . . . . .
O8 O 0.9876(2) 0.6173(3) 0.7193(2) 0.0653(14) Uani 1 1 d . . . . .
O9 O 0.9579(2) 0.7050(3) 0.6542(3) 0.0694(15) Uani 1 1 d . . . . .
O10 O 0.8213(3) 0.7882(2) 0.6381(3) 0.0683(15) Uani 1 1 d . . . . .
O11 O 0.7364(2) 0.7809(2) 0.5595(3) 0.0681(15) Uani 1 1 d . . . . .
O12 O 0.8458(2) 0.6976(2) 0.5320(2) 0.0520(12) Uani 1 1 d . . . . .
O13 O 0.8592(3) 0.7130(3) 0.4267(3) 0.0755(16) Uani 1 1 d . . . . .
O14 O 0.6345(2) 0.6563(2) 0.5338(2) 0.0452(11) Uani 1 1 d . . . . .
O15 O 0.5320(2) 0.6615(2) 0.4785(3) 0.0629(14) Uani 1 1 d . . . . .
O16 O 0.6480(2) 0.5700(2) 0.4203(2) 0.0553(12) Uani 1 1 d . . . . .
O17 O 0.4598(2) 0.4532(2) 0.6150(2) 0.0632(14) Uani 1 1 d D . . . .
O18 O 0.6779(2) 0.44724(19) 0.5072(2) 0.0406(10) Uani 1 1 d . . . . .
O19 O 0.5802(2) 0.4031(2) 0.4622(2) 0.0582(13) Uani 1 1 d . . . . .
O20 O 0.7332(2) 0.3319(2) 0.5996(3) 0.0631(14) Uani 1 1 d . . . . .
O21 O 0.6391(3) 0.2746(3) 0.5730(3) 0.095(2) Uani 1 1 d . . . . .
O22 O 0.7070(2) 0.4222(2) 0.7084(2) 0.0522(12) Uani 1 1 d . . . . .
O23 O 0.6021(3) 0.3916(3) 0.7261(3) 0.092(2) Uani 1 1 d . . . . .
O24 O 0.8337(2) 0.3457(2) 0.6999(3) 0.0647(15) Uani 1 1 d D . . . .
H24D H 0.8772(10) 0.3422(15) 0.701(3) 0.097 Uiso 1 1 d D U . . .
H24E H 0.814(3) 0.3360(16) 0.664(2) 0.097 Uiso 1 1 d D U . . .
O25 O 0.7261(2) 0.6893(2) 0.4340(2) 0.0614(14) Uani 1 1 d D . . . .
H25D H 0.719(3) 0.6508(14) 0.4179(11) 0.074 Uiso 1 1 d D U . . .
H25E H 0.759(2) 0.710(3) 0.4198(11) 0.074 Uiso 1 1 d D U . . .
O26 O 0.7909(2) 0.5483(2) 0.7137(2) 0.0412(10) Uani 1 1 d . . . . .
O27 O 0.8581(2) 0.6772(2) 0.7404(2) 0.0545(12) Uani 1 1 d . . . . .
H27 H 0.8908 0.6992 0.7574 0.065 Uiso 1 1 calc R U . . .
O28 O 0.75685(19) 0.65481(19) 0.63236(19) 0.0381(10) Uani 1 1 d . . . . .
O29 O 0.75630(19) 0.57654(19) 0.53141(19) 0.0350(10) Uani 1 1 d . . . . .
O30 O 0.86637(19) 0.5864(2) 0.6258(2) 0.0412(10) Uani 1 1 d . . . . .
O31 O 0.79221(19) 0.4675(2) 0.61550(19) 0.0375(10) Uani 1 1 d . . . . .
O32 O 0.5610(3) 0.5483(4) 0.6823(3) 0.099(2) Uani 1 1 d D . . . .
H32J H 0.550(3) 0.569(3) 0.717(3) 0.148 Uiso 1 1 d D U . . .
H32H H 0.528(3) 0.520(3) 0.6708(9) 0.148 Uiso 1 1 d D U . . .
O33 O 0.9348(3) 0.7608(3) 0.8123(3) 0.094(2) Uani 1 1 d D . . . .
H33A H 0.904(2) 0.772(4) 0.838(2) 0.141 Uiso 1 1 d D U . . .
H33B H 0.969(3) 0.788(3) 0.817(4) 0.141 Uiso 1 1 d D U . . .

loop_
_atom_site_aniso_label
_atom_site_aniso_U_11
_atom_site_aniso_U_22
_atom_site_aniso_U_33
_atom_site_aniso_U_23
_atom_site_aniso_U_13
_atom_site_aniso_U_12
Co1 0.0241(4) 0.0421(5) 0.0426(5) 0.0000(4) -0.0004(3) -0.0012(4)
Co2 0.0392(6) 0.0530(6) 0.0562(6) 0.0060(5) -0.0076(4) 0.0026(4)
Co3 0.0390(5) 0.0587(6) 0.0529(6) -0.0009(5) -0.0083(4) -0.0019(5)
Co4 0.0370(5) 0.0522(6) 0.0609(7) -0.0018(5) -0.0037(4) -0.0088(4)
Co5 0.0324(5) 0.0476(5) 0.0611(7) 0.0066(5) -0.0032(4) -0.0042(4)
Co6 0.0233(4) 0.0462(5) 0.0497(6) 0.0038(4) -0.0016(4) -0.0021(4)
Co7 0.0285(5) 0.0436(5) 0.0561(6) 0.0049(4) -0.0037(4) -0.0010(4)
Co8 0.0268(5) 0.0505(6) 0.0664(7) 0.0091(5) -0.0042(4) -0.0023(4)
C1 0.074(6) 0.091(7) 0.051(6) -0.002(5) -0.004(4) 0.009(5)
C2 0.144(10) 0.159(9) 0.081(7) 0.037(6) -0.011(6) -0.017(8)
C3 0.159(11) 0.177(10) 0.092(9) 0.034(8) -0.001(7) -0.008(9)
C4 0.148(11) 0.161(9) 0.082(8) 0.043(7) -0.015(8) -0.019(9)
C2' 0.143(10) 0.160(9) 0.081(7) 0.037(6) -0.010(6) -0.019(8)
C3' 0.155(11) 0.163(10) 0.084(8) 0.041(7) -0.005(8) -0.022(9)
C4' 0.146(10) 0.169(11) 0.089(9) 0.048(8) -0.015(8) -0.015(9)
C5 0.047(5) 0.067(5) 0.078(6) 0.018(4) -0.010(4) 0.016(4)
C6 0.056(6) 0.083(7) 0.182(12) -0.015(7) -0.031(7) 0.013(5)
C7 0.070(8) 0.172(12) 0.182(13) 0.055(9) -0.005(8) -0.026(8)
C8 0.091(10) 0.43(3) 0.135(13) -0.093(14) -0.045(9) -0.017(12)
C9 0.045(5) 0.072(5) 0.066(6) -0.019(5) 0.002(4) -0.002(4)
C10 0.058(6) 0.102(7) 0.100(8) -0.006(6) -0.032(5) -0.019(5)
C11 0.106(10) 0.205(15) 0.264(18) 0.077(13) -0.102(11) -0.083(10)
C12 0.087(8) 0.190(13) 0.125(10) 0.012(9) -0.027(7) -0.071(8)
C13 0.061(6) 0.045(5) 0.110(8) 0.019(5) 0.011(5) -0.010(4)
C14 0.100(8) 0.062(6) 0.143(11) 0.007(6) -0.013(7) -0.002(6)
C15 0.212(17) 0.057(8) 0.186(18) -0.032(13) -0.046(14) 0.042(11)
C16 0.230(19) 0.060(11) 0.20(2) -0.004(13) -0.037(17) 0.013(13)
C15' 0.218(17) 0.050(7) 0.187(18) -0.010(12) -0.060(15) 0.031(11)
C16' 0.221(18) 0.063(9) 0.183(18) -0.042(12) -0.034(15) 0.052(11)
C17 0.039(4) 0.071(5) 0.065(6) 0.001(4) -0.001(4) -0.012(4)
C18 0.068(6) 0.157(10) 0.071(7) 0.000(6) 0.005(5) -0.035(7)
C19 0.050(6) 0.154(11) 0.182(13) 0.017(8) 0.001(7) -0.002(7)
C20 0.149(14) 0.115(11) 0.44(3) -0.059(14) 0.045(14) -0.087(10)
C21 0.034(4) 0.041(4) 0.096(6) -0.002(4) -0.006(4) -0.003(3)
C22 0.047(5) 0.051(5) 0.186(12) -0.011(6) -0.034(6) 0.007(4)
C23 0.210(18) 0.182(15) 0.200(18) -0.084(13) -0.011(13) 0.079(13)
C24 0.151(13) 0.057(7) 0.32(2) 0.016(9) -0.018(12) 0.033(7)
C25 0.052(5) 0.071(5) 0.060(5) 0.004(4) -0.008(4) -0.016(4)
C26 0.058(6) 0.244(15) 0.060(7) 0.005(8) 0.001(5) -0.045(7)
C27 0.109(15) 0.167(18) 0.119(14) 0.090(13) 0.000(11) -0.001(14)
C28 0.126(17) 0.20(2) 0.139(14) 0.051(14) 0.007(12) 0.008(16)
C27' 0.112(14) 0.185(18) 0.126(12) 0.063(12) 0.008(10) 0.015(14)
C28' 0.067(13) 0.37(4) 0.084(16) -0.014(17) 0.035(11) -0.023(17)
C29 0.044(4) 0.050(4) 0.061(5) -0.009(4) -0.013(4) -0.002(4)
C30 0.045(5) 0.101(7) 0.120(8) -0.060(6) -0.023(5) 0.002(5)
C31 0.132(11) 0.149(12) 0.177(14) -0.040(9) 0.035(9) 0.023(9)
C32 0.159(14) 0.31(2) 0.143(13) -0.109(13) 0.018(10) 0.085(13)
C33 0.068(6) 0.050(5) 0.104(7) -0.004(5) -0.013(5) 0.010(5)
C34 0.085(9) 0.076(8) 0.295(19) -0.037(9) -0.033(10) 0.014(7)
C35 0.130(14) 0.149(14) 0.41(3) -0.067(14) 0.043(15) 0.054(11)
C36 0.192(19) 0.066(9) 0.79(5) -0.089(17) -0.04(2) 0.033(11)
C37 0.057(5) 0.074(5) 0.067(6) 0.019(4) -0.004(4) -0.006(4)
C38 0.072(7) 0.141(9) 0.091(8) 0.046(7) -0.008(5) -0.022(6)
C39 0.225(17) 0.203(15) 0.175(15) 0.124(12) -0.062(12) -0.003(12)
C40 0.135(12) 0.38(2) 0.072(9) -0.023(10) 0.038(8) -0.025(13)
C41 0.047(5) 0.073(5) 0.078(6) -0.012(4) 0.008(4) -0.008(4)
C42 0.048(5) 0.070(5) 0.066(5) -0.005(4) 0.003(4) 0.006(4)
C43 0.077(6) 0.068(5) 0.090(7) -0.028(5) 0.014(5) -0.007(5)
C44 0.042(4) 0.048(4) 0.060(5) -0.009(3) 0.002(3) 0.002(3)
C45 0.090(7) 0.095(7) 0.085(7) -0.009(5) 0.022(5) -0.005(6)
C46 0.146(11) 0.114(9) 0.132(11) -0.023(8) 0.046(8) 0.000(8)
C47 0.018(3) 0.055(4) 0.064(5) -0.004(3) -0.004(3) -0.005(3)
C48 0.039(4) 0.047(4) 0.049(4) -0.008(3) 0.010(3) -0.007(3)
C49 0.032(4) 0.047(4) 0.062(5) 0.000(3) 0.002(3) -0.002(3)
C50 0.028(3) 0.058(4) 0.050(4) -0.010(3) -0.002(3) 0.002(3)
C51 0.039(4) 0.069(5) 0.067(5) -0.008(4) 0.002(3) 0.000(4)
C52 0.058(5) 0.104(7) 0.101(8) -0.033(6) 0.008(5) 0.005(5)
C53 0.27(4) 0.096(17) 0.14(2) -0.016(15) 0.04(2) 0.08(2)
C54 0.049(10) 0.109(15) 0.107(15) -0.056(12) 0.013(9) 0.020(10)
N1 0.032(8) 0.161(17) 0.21(2) -0.138(16) -0.004(10) 0.020(9)
O1 0.021(2) 0.043(2) 0.044(3) -0.0015(19) 0.0016(17) -0.0034(18)
O2 0.027(2) 0.043(2) 0.064(3) 0.010(2) -0.005(2) 0.000(2)
O3 0.035(3) 0.049(3) 0.066(3) 0.011(2) 0.001(2) -0.001(2)
O4 0.060(3) 0.074(3) 0.057(3) 0.010(3) -0.012(3) -0.005(3)
O5 0.069(4) 0.077(4) 0.067(4) 0.000(3) -0.013(3) 0.001(3)
O6 0.039(3) 0.057(3) 0.065(3) 0.004(2) -0.010(2) 0.000(2)
O7 0.050(3) 0.065(4) 0.118(5) -0.002(3) -0.010(3) 0.013(3)
O8 0.036(3) 0.083(4) 0.074(4) -0.006(3) -0.012(2) -0.006(3)
O9 0.044(3) 0.074(4) 0.087(4) 0.005(3) -0.011(3) -0.018(3)
O10 0.066(4) 0.049(3) 0.089(4) -0.013(3) -0.002(3) -0.009(3)
O11 0.047(3) 0.047(3) 0.109(5) 0.005(3) -0.001(3) -0.002(2)
O12 0.036(3) 0.061(3) 0.058(3) 0.010(2) 0.003(2) -0.009(2)
O13 0.054(3) 0.105(4) 0.066(4) 0.014(3) -0.004(3) -0.016(3)
O14 0.026(2) 0.040(2) 0.069(3) 0.004(2) -0.004(2) 0.000(2)
O15 0.037(3) 0.050(3) 0.098(4) 0.014(3) -0.019(3) -0.003(2)
O16 0.033(3) 0.073(3) 0.059(3) 0.005(2) -0.001(2) -0.005(2)
O17 0.039(3) 0.076(3) 0.072(4) 0.000(3) -0.014(2) -0.007(3)
O18 0.028(2) 0.047(3) 0.047(3) -0.007(2) 0.0014(19) -0.0036(19)
O19 0.029(3) 0.054(3) 0.090(4) -0.004(3) -0.005(2) -0.006(2)
O20 0.054(3) 0.042(3) 0.090(4) -0.006(3) -0.011(3) 0.001(2)
O21 0.056(4) 0.063(4) 0.161(6) -0.008(4) -0.022(4) -0.009(3)
O22 0.037(3) 0.062(3) 0.058(3) 0.014(2) 0.002(2) -0.004(2)
O23 0.057(4) 0.146(6) 0.073(4) 0.035(4) 0.000(3) -0.024(4)
O24 0.049(3) 0.052(3) 0.090(4) 0.010(3) -0.016(3) 0.003(2)
O25 0.053(3) 0.066(3) 0.064(3) 0.018(3) -0.003(2) -0.016(3)
O26 0.028(2) 0.052(3) 0.043(3) -0.003(2) -0.0014(19) -0.001(2)
O27 0.049(3) 0.056(3) 0.057(3) -0.012(2) -0.003(2) -0.009(2)
O28 0.029(2) 0.040(2) 0.045(3) -0.0032(19) 0.0035(18) -0.0053(19)
O29 0.023(2) 0.038(2) 0.043(3) -0.0042(18) -0.0007(17) -0.0029(18)
O30 0.028(2) 0.048(3) 0.047(3) -0.006(2) -0.0016(19) -0.006(2)
O31 0.022(2) 0.047(2) 0.043(3) 0.001(2) -0.0009(17) -0.0045(19)
O32 0.086(5) 0.111(5) 0.102(5) -0.034(4) 0.027(4) -0.014(4)
O33 0.087(5) 0.106(5) 0.090(5) -0.042(4) 0.020(3) -0.041(4)

loop_
_atom_type_symbol
_atom_type_description
_atom_type_scat_dispersion_real
_atom_type_scat_dispersion_imag
_atom_type_scat_source
C C 0.0033 0.0016 'International Tables Vol C Tables 4.2.6.8 and 6.1.1.4'
H H 0.0000 0.0000 'International Tables Vol C Tables 4.2.6.8 and 6.1.1.4'
N N 0.0061 0.0033 'International Tables Vol C Tables 4.2.6.8 and 6.1.1.4'
O O 0.0106 0.0060 'International Tables Vol C Tables 4.2.6.8 and 6.1.1.4'
Co Co 0.3494 0.9721 'International Tables Vol C Tables 4.2.6.8 and 6.1.1.4'

loop_
_geom_angle_atom_site_label_1
_geom_angle_atom_site_label_2
_geom_angle_atom_site_label_3
_geom_angle
_geom_angle_site_symmetry_1
_geom_angle_site_symmetry_3
_geom_angle_publ_flag
O26 Co1 O28 92.68(17) . . ?
O26 Co1 O30 84.03(17) . . ?
O28 Co1 O30 84.11(17) . . ?
O26 Co1 O31 85.73(17) . . ?
O28 Co1 O31 177.09(16) . . ?
O30 Co1 O31 93.30(17) . . ?
O26 Co1 O29 177.65(16) . . ?
O28 Co1 O29 85.90(16) . . ?
O30 Co1 O29 93.95(17) . . ?
O31 Co1 O29 95.61(16) . . ?
O26 Co1 O1 97.68(17) . . ?
O28 Co1 O1 98.52(16) . . ?
O30 Co1 O1 176.77(17) . . ?
O31 Co1 O1 84.11(16) . . ?
O29 Co1 O1 84.40(16) . . ?
O24 Co2 O4 101.8(2) . . ?
O24 Co2 O26 168.74(19) . . ?
O4 Co2 O26 89.33(18) . . ?
O24 Co2 O22 89.32(18) . . ?
O4 Co2 O22 104.28(19) . . ?
O26 Co2 O22 89.75(16) . . ?
O24 Co2 O31 93.92(18) . . ?
O4 Co2 O31 163.22(18) . . ?
O26 Co2 O31 74.84(15) . . ?
O22 Co2 O31 81.57(16) . . ?
O24 Co2 O6 91.68(19) . . ?
O4 Co2 O6 85.06(19) . . ?
O26 Co2 O6 87.36(16) . . ?
O22 Co2 O6 170.20(18) . . ?
O31 Co2 O6 88.63(16) . . ?
O5 Co3 O8 104.4(2) . . ?
O5 Co3 O6 89.3(2) . . ?
O8 Co3 O6 101.5(2) . . ?
O5 Co3 O26 89.6(2) . . ?
O8 Co3 O26 162.74(19) . . ?
O6 Co3 O26 88.34(16) . . ?
O5 Co3 O30 163.04(19) . . ?
O8 Co3 O30 92.45(18) . . ?
O6 Co3 O30 88.72(17) . . ?
O26 Co3 O30 73.48(15) . . ?
O5 Co3 O27 93.4(2) . . ?
O8 Co3 O27 85.01(19) . . ?
O6 Co3 O27 172.03(16) . . ?
O26 Co3 O27 84.20(16) . . ?
O30 Co3 O27 86.47(16) . . ?
O9 Co4 O10 103.0(2) . . ?
O9 Co4 O28 162.37(19) . . ?
O10 Co4 O28 90.86(18) . . ?
O9 Co4 O12 102.6(2) . . ?
O10 Co4 O12 89.3(2) . . ?
O28 Co4 O12 88.20(16) . . ?
O9 Co4 O30 92.51(18) . . ?
O10 Co4 O30 164.44(18) . . ?
O28 Co4 O30 73.84(15) . . ?
O12 Co4 O30 87.39(16) . . ?
O9 Co4 O27 83.7(2) . . ?
O10 Co4 O27 94.5(2) . . ?
O28 Co4 O27 84.51(16) . . ?
O12 Co4 O27 171.82(16) . . ?
O30 Co4 O27 87.02(16) . . ?
O11 Co5 O25 101.9(2) . . ?
O11 Co5 O14 101.86(18) . . ?
O25 Co5 O14 89.00(18) . . ?
O11 Co5 O28 90.44(19) . . ?
O25 Co5 O28 167.38(18) . . ?
O14 Co5 O28 91.15(16) . . ?
O11 Co5 O12 85.14(19) . . ?
O25 Co5 O12 90.69(19) . . ?
O14 Co5 O12 172.91(17) . . ?
O28 Co5 O12 87.61(16) . . ?
O11 Co5 O29 164.23(19) . . ?
O25 Co5 O29 92.44(17) . . ?
O14 Co5 O29 84.78(15) . . ?
O28 Co5 O29 75.01(15) . . ?
O12 Co5 O29 88.16(16) . . ?
O2 Co6 O16 106.79(17) . . ?
O2 Co6 O1 88.24(15) . . ?
O16 Co6 O1 164.31(16) . . ?
O2 Co6 O14 93.95(16) . . ?
O16 Co6 O14 89.23(18) . . ?
O1 Co6 O14 94.32(16) . . ?
O2 Co6 O29 162.37(17) . . ?
O16 Co6 O29 90.75(16) . . ?
O1 Co6 O29 74.46(14) . . ?
O14 Co6 O29 84.20(15) . . ?
O2 Co6 O18 92.77(15) . . ?
O16 Co6 O18 92.49(17) . . ?
O1 Co6 O18 82.07(15) . . ?
O14 Co6 O18 172.27(15) . . ?
O29 Co6 O18 88.24(15) . . ?
O20 Co7 O18 97.39(18) . . ?
O20 Co7 O1 164.58(17) . . ?
O18 Co7 O1 84.46(15) . . ?
O20 Co7 O22 89.88(19) . . ?
O18 Co7 O22 172.06(16) . . ?
O1 Co7 O22 87.68(16) . . ?
O20 Co7 O31 89.43(17) . . ?
O18 Co7 O31 93.85(16) . . ?
O1 Co7 O31 75.17(15) . . ?
O22 Co7 O31 82.97(16) . . ?
O20 Co7 O3 92.34(18) . . ?
O18 Co7 O3 88.09(16) . . ?
O1 Co7 O3 103.03(15) . . ?
O22 Co7 O3 94.84(17) . . ?
O31 Co7 O3 177.19(17) . . ?
O2 Co8 O2 81.69(16) 3_666 . ?
O2 Co8 O15 90.76(16) 3_666 3_666 ?
O2 Co8 O15 172.43(17) . 3_666 ?
O2 Co8 O17 97.98(18) 3_666 . ?
O2 Co8 O17 89.71(18) . . ?
O15 Co8 O17 91.9(2) 3_666 . ?
O2 Co8 O19 90.12(18) 3_666 . ?
O2 Co8 O19 91.57(18) . . ?
O15 Co8 O19 87.91(19) 3_666 . ?
O17 Co8 O19 171.90(18) . . ?
O2 Co8 O3 175.42(17) 3_666 . ?
O2 Co8 O3 96.57(15) . . ?
O15 Co8 O3 90.93(16) 3_666 . ?
O17 Co8 O3 86.23(18) . . ?
O19 Co8 O3 85.68(18) . . ?
O5 C1 O4 126.2(8) . . ?
O5 C1 C2' 116.6(14) . . ?
O4 C1 C2' 117.1(14) . . ?
O5 C1 C2 119.5(12) . . ?
O4 C1 C2 114.1(12) . . ?
C3 C2 C4 112.5(18) . . ?
C3 C2 C1 111.6(16) . . ?
C4 C2 C1 115.2(17) . . ?
C4' C2' C1 114(2) . . ?
C4' C2' C3' 119(2) . . ?
C1 C2' C3' 111.6(19) . . ?
O7 C5 O6 122.8(7) . . ?
O7 C5 C6 120.0(7) . . ?
O6 C5 C6 117.2(7) . . ?
C7 C6 C5 115.2(9) . . ?
C7 C6 C8 112.0(9) . . ?
C5 C6 C8 108.4(10) . . ?
O9 C9 O8 125.1(7) . . ?
O9 C9 C10 117.4(8) . . ?
O8 C9 C10 117.5(7) . . ?
C11 C10 C12 119.8(11) . . ?
C11 C10 C9 115.3(9) . . ?
C12 C10 C9 115.1(8) . . ?
O10 C13 O11 125.7(7) . . ?
O10 C13 C14 116.9(8) . . ?
O11 C13 C14 117.4(8) . . ?
C16 C14 C15 117(2) . . ?
C16' C14 C15' 114.7(18) . . ?
C16' C14 C13 107.2(11) . . ?
C16 C14 C13 107.2(13) . . ?
C15 C14 C13 118.5(15) . . ?
C15' C14 C13 112.9(13) . . ?
O13 C17 O12 124.6(6) . . ?
O13 C17 C18 115.9(7) . . ?
O12 C17 C18 119.5(7) . . ?
C19 C18 C20 110.7(10) . . ?
C19 C18 C17 111.8(9) . . ?
C20 C18 C17 110.3(9) . . ?
O15 C21 O14 124.5(6) . . ?
O15 C21 C22 118.0(6) . . ?
O14 C21 C22 117.3(6) . . ?
C24 C22 C21 113.0(9) . . ?
C24 C22 C23 111.0(10) . . ?
C21 C22 C23 109.3(9) . . ?
O17 C25 O16 125.3(7) 3_666 . ?
O17 C25 C26 120.0(6) 3_666 . ?
O16 C25 C26 114.6(7) . . ?
C27' C26 C25 118.0(11) . . ?
C28 C26 C25 110.9(11) . . ?
C27' C26 C28' 116.0(12) . . ?
C25 C26 C28' 110.6(9) . . ?
C28 C26 C27 109.8(13) . . ?
C25 C26 C27 107.7(9) . . ?
O19 C29 O18 125.0(7) . . ?
O19 C29 C30 118.8(6) . . ?
O18 C29 C30 116.1(6) . . ?
C32 C30 C31 112.7(9) . . ?
C32 C30 C29 113.8(8) . . ?
C31 C30 C29 107.1(9) . . ?
O20 C33 O21 123.0(7) . . ?
O20 C33 C34 117.8(8) . . ?
O21 C33 C34 118.8(8) . . ?
C36 C34 C35 113.0(16) . . ?
C36 C34 C33 116.0(11) . . ?
C35 C34 C33 108.4(12) . . ?
O23 C37 O22 122.7(7) . . ?
O23 C37 C38 118.1(8) . . ?
O22 C37 C38 119.2(7) . . ?
C39 C38 C40 110.1(10) . . ?
C39 C38 C37 107.8(10) . . ?
C40 C38 C37 111.7(8) . . ?
C44 C41 C42 110.8(6) . . ?
C44 C41 C45 105.8(6) . . ?
C42 C41 C45 107.7(6) . . ?
C44 C41 C43 113.8(7) . . ?
C42 C41 C43 112.1(6) . . ?
C45 C41 C43 106.2(7) . . ?
O26 C42 C41 113.5(6) . . ?
O27 C43 C41 111.4(6) . . ?
O28 C44 C41 113.8(5) . . ?
C46 C45 C41 116.3(8) . . ?
C49 C47 C50 111.1(6) . . ?
C49 C47 C48 111.4(5) . . ?
C50 C47 C48 112.3(5) . . ?
C49 C47 C51 106.9(5) . . ?
C50 C47 C51 107.7(5) . . ?
C48 C47 C51 107.2(6) . . ?
O29 C48 C47 113.3(5) . . ?
O30 C49 C47 115.1(5) . . ?
O31 C50 C47 113.3(5) . . ?
C52 C51 C47 118.4(6) . . ?
N1 C54 C53 174(3) . . ?
Co1 O1 Co7 100.36(16) . . ?
Co1 O1 Co6 101.34(17) . . ?
Co7 O1 Co6 97.13(16) . . ?
Co6 O2 Co8 109.69(19) . 3_666 ?
Co6 O2 Co8 124.0(2) . . ?
Co8 O2 Co8 98.31(16) 3_666 . ?
Co8 O3 Co7 120.16(19) . . ?
C1 O4 Co2 128.6(5) . . ?
C1 O5 Co3 126.6(5) . . ?
C5 O6 Co3 138.9(5) . . ?
C5 O6 Co2 127.9(5) . . ?
Co3 O6 Co2 90.33(18) . . ?
C9 O8 Co3 128.1(5) . . ?
C9 O9 Co4 130.3(5) . . ?
C13 O10 Co4 126.0(5) . . ?
C13 O11 Co5 130.2(5) . . ?
C17 O12 Co4 138.6(5) . . ?
C17 O12 Co5 128.8(5) . . ?
Co4 O12 Co5 90.10(18) . . ?
C21 O14 Co5 131.1(4) . . ?
C21 O14 Co6 122.3(4) . . ?
Co5 O14 Co6 96.28(16) . . ?
C21 O15 Co8 138.7(5) . 3_666 ?
C25 O16 Co6 129.5(5) . . ?
C25 O17 Co8 127.4(5) 3_666 . ?
C29 O18 Co7 128.3(4) . . ?
C29 O18 Co6 116.2(4) . . ?
Co7 O18 Co6 95.21(16) . . ?
C29 O19 Co8 126.8(5) . . ?
C33 O20 Co7 128.2(5) . . ?
C37 O22 Co7 125.1(5) . . ?
C37 O22 Co2 137.7(5) . . ?
Co7 O22 Co2 97.11(19) . . ?
C42 O26 Co1 117.2(4) . . ?
C42 O26 Co2 119.6(4) . . ?
Co1 O26 Co2 100.35(18) . . ?
C42 O26 Co3 121.7(4) . . ?
Co1 O26 Co3 101.79(18) . . ?
Co2 O26 Co3 91.26(16) . . ?
C43 O27 Co4 123.9(5) . . ?
C43 O27 Co3 121.7(4) . . ?
Co4 O27 Co3 89.34(16) . . ?
C44 O28 Co1 115.7(4) . . ?
C44 O28 Co4 122.1(3) . . ?
Co1 O28 Co4 101.79(17) . . ?
C44 O28 Co5 121.4(4) . . ?
Co1 O28 Co5 100.28(17) . . ?
Co4 O28 Co5 90.75(15) . . ?
C48 O29 Co1 115.8(3) . . ?
C48 O29 Co5 122.6(3) . . ?
Co1 O29 Co5 98.81(16) . . ?
C48 O29 Co6 121.2(3) . . ?
Co1 O29 Co6 99.54(17) . . ?
Co5 O29 Co6 93.80(15) . . ?
C49 O30 Co1 114.7(3) . . ?
C49 O30 Co3 122.0(4) . . ?
Co1 O30 Co3 100.69(18) . . ?
C49 O30 Co4 121.5(4) . . ?
Co1 O30 Co4 100.25(18) . . ?
Co3 O30 Co4 93.19(16) . . ?
C50 O31 Co1 115.9(4) . . ?
C50 O31 Co7 117.8(3) . . ?
Co1 O31 Co7 100.35(17) . . ?
C50 O31 Co2 123.0(3) . . ?
Co1 O31 Co2 99.08(17) . . ?
Co7 O31 Co2 96.52(16) . . ?

loop_
_geom_bond_atom_site_label_1
_geom_bond_atom_site_label_2
_geom_bond_distance
_geom_bond_site_symmetry_2
_geom_bond_publ_flag
Co1 O26 1.899(4) . ?
Co1 O28 1.903(4) . ?
Co1 O30 1.907(4) . ?
Co1 O31 1.907(4) . ?
Co1 O29 1.913(4) . ?
Co1 O1 1.920(4) . ?
Co2 O24 2.033(5) . ?
Co2 O4 2.037(5) . ?
Co2 O26 2.116(4) . ?
Co2 O22 2.127(4) . ?
Co2 O31 2.145(4) . ?
Co2 O6 2.153(5) . ?
Co3 O5 1.996(6) . ?
Co3 O8 2.011(5) . ?
Co3 O6 2.114(5) . ?
Co3 O26 2.117(4) . ?
Co3 O30 2.141(4) . ?
Co3 O27 2.226(5) . ?
Co4 O9 1.994(5) . ?
Co4 O10 2.015(5) . ?
Co4 O28 2.104(4) . ?
Co4 O12 2.120(5) . ?
Co4 O30 2.144(4) . ?
Co4 O27 2.201(5) . ?
Co5 O11 2.015(5) . ?
Co5 O25 2.054(5) . ?
Co5 O14 2.102(4) . ?
Co5 O28 2.119(4) . ?
Co5 O12 2.127(4) . ?
Co5 O29 2.152(4) . ?
Co6 O2 2.008(4) . ?
Co6 O16 2.056(5) . ?
Co6 O1 2.099(4) . ?
Co6 O14 2.121(4) . ?
Co6 O29 2.156(4) . ?
Co6 O18 2.176(4) . ?
Co7 O20 2.074(4) . ?
Co7 O18 2.081(4) . ?
Co7 O1 2.095(4) . ?
Co7 O22 2.105(5) . ?
Co7 O31 2.107(4) . ?
Co7 O3 2.115(4) . ?
Co8 O2 2.044(4) 3_666 ?
Co8 O2 2.055(4) . ?
Co8 O15 2.067(5) 3_666 ?
Co8 O17 2.108(5) . ?
Co8 O19 2.109(5) . ?
Co8 O3 2.118(4) . ?
C1 O5 1.264(9) . ?
C1 O4 1.272(9) . ?
C1 C2' 1.530(16) . ?
C1 C2 1.533(16) . ?
C2 C3 1.452(16) . ?
C2 C4 1.455(19) . ?
C2' C4' 1.37(4) . ?
C2' C3' 1.55(4) . ?
C5 O7 1.237(8) . ?
C5 O6 1.294(8) . ?
C5 C6 1.493(11) . ?
C6 C7 1.489(14) . ?
C6 C8 1.492(15) . ?
C9 O9 1.268(9) . ?
C9 O8 1.267(9) . ?
C9 C10 1.512(10) . ?
C10 C11 1.373(13) . ?
C10 C12 1.438(13) . ?
C13 O10 1.255(9) . ?
C13 O11 1.254(9) . ?
C13 C14 1.498(11) . ?
C14 C16' 1.461(15) . ?
C14 C16 1.471(17) . ?
C14 C15 1.492(16) . ?
C14 C15' 1.489(14) . ?
C17 O13 1.251(8) . ?
C17 O12 1.268(8) . ?
C17 C18 1.541(10) . ?
C18 C19 1.502(13) . ?
C18 C20 1.511(16) . ?
C21 O15 1.231(7) . ?
C21 O14 1.288(7) . ?
C21 C22 1.506(10) . ?
C22 C24 1.482(13) . ?
C22 C23 1.509(16) . ?
C25 O17 1.232(8) 3_666 ?
C25 O16 1.271(8) . ?
C25 C26 1.540(12) . ?
C26 C27' 1.485(14) . ?
C26 C28 1.550(14) . ?
C26 C28' 1.561(14) . ?
C26 C27 1.572(14) . ?
C29 O19 1.233(8) . ?
C29 O18 1.288(7) . ?
C29 C30 1.536(11) . ?
C30 C32 1.443(13) . ?
C30 C31 1.473(13) . ?
C33 O20 1.255(8) . ?
C33 O21 1.244(9) . ?
C33 C34 1.544(12) . ?
C34 C36 1.343(16) . ?
C34 C35 1.495(19) . ?
C37 O23 1.225(8) . ?
C37 O22 1.283(9) . ?
C37 C38 1.526(11) . ?
C38 C39 1.455(15) . ?
C38 C40 1.532(14) . ?
C41 C44 1.526(9) . ?
C41 C42 1.563(10) . ?
C41 C45 1.567(11) . ?
C41 C43 1.572(10) . ?
C42 O26 1.407(8) . ?
C43 O27 1.437(9) . ?
C44 O28 1.443(7) . ?
C45 C46 1.549(12) . ?
C47 C49 1.516(8) . ?
C47 C50 1.513(9) . ?
C47 C48 1.530(8) . ?
C47 C51 1.558(9) . ?
C48 O29 1.420(7) . ?
C49 O30 1.414(7) . ?
C50 O31 1.425(7) . ?
C51 C52 1.516(9) . ?
C53 C54 1.30(2) . ?
C54 N1 1.04(2) . ?
O2 Co8 2.044(4) 3_666 ?
O15 Co8 2.066(5) 3_666 ?
O17 C25 1.232(8) 3_666 ?

loop_
_geom_hbond_atom_site_label_D
_geom_hbond_atom_site_label_H
_geom_hbond_atom_site_label_A
_geom_hbond_distance_DH
_geom_hbond_distance_HA
_geom_hbond_distance_DA
_geom_hbond_angle_DHA
_geom_hbond_site_symmetry_A
O1 H1 O32 0.83 2.03 2.788(7) 151.1 .
O2 H2A O32 0.83 2.28 3.036(8) 150.8 .
O3 H3D O21 0.85 1.79 2.569(7) 151.3 .
O3 H3E O23 0.85 1.83 2.568(7) 144.2 .
O24 H24D O7 0.853(19) 1.87(3) 2.671(7) 157(4) .
O24 H24E O20 0.841(19) 1.97(3) 2.752(6) 154(5) .
O25 H25D O16 0.841(18) 2.13(4) 2.823(6) 140(5) .
O25 H25E O13 0.841(19) 1.95(4) 2.664(7) 142(5) .
O27 H27 O33 0.83 1.83 2.618(6) 156.9 .
O32 H32J N1 0.864(18) 2.110(19) 2.940(15) 161(7) .
O32 H32H O17 0.887(16) 2.141(15) 2.999(7) 163(3) .
O33 H33A O13 0.866(18) 2.118(19) 2.934(8) 157(6) 4_576
O33 H33B O7 0.857(18) 2.109(18) 2.934(8) 161(7) 2_756
